data_8100104
loop_
_publ_author_name
'Ramazani, Ali'
'Morsali, Ali'
'Haji-Abolfath, Ali'

_publ_section_title
;
Crystal structure of (2,2'-biquinolyl-N,N')bis(thiocyanato)mercury
(II) benzene hemisolvate, [Hg(C~18~H~12~N~2~)(SCN)~2~] &#x00B7; 0.5C~6~H~6~
;
_journal_issue 3
_journal_name_full 'Zeitschrift f\"ur Kristallographie - New Crystal Structures'
_journal_page_first 245
_journal_page_last 246
_journal_volume 219
_journal_year 2004
_chemical_formula_moiety 'C20 H12 N4 S2 Hg, 0.5(C6 H6)'
_chemical_formula_sum 'C23 H15 Hg N4 S2'
_chemical_formula_weight 612.10
_chemical_melting_point 210
_space_group_IT_number 14
_symmetry_cell_setting monoclinic
_symmetry_space_group_name_Hall '-P 2yn'
_symmetry_space_group_name_H-M 'P 1 21/n 1'
_cell_angle_alpha 90.00
_cell_angle_beta 100.284(10)
_cell_angle_gamma 90.00
_cell_formula_units_Z 4
_cell_length_a 11.186(5)
_cell_length_b 15.137(7)
_cell_length_c 12.355(6)
_cell_measurement_temperature 110(2)
_cell_volume 2058.3(16)
_diffrn_ambient_temperature 110(2)
_exptl_crystal_density_diffrn 1.975
_cod_depositor_comments
;
The following automatic conversions were performed:
'_symmetry_cell_setting' value 'Monoclinic' changed to 'monoclinic'
according to '/home/saulius/struct/CIF-dictionaries/cif_core.dic'
dictionary named 'cif_core.dic' version 2.4.1 from 2010-06-29.

Automatic conversion script
Id: cif_fix_enum 1527 2010-12-29 10:47:43Z saulius 
;
_cod_original_sg_symbol_H-M 'P 21/n'
_cod_database_code 8100104

loop_
_symmetry_equiv_pos_as_xyz
'x, y, z'
'-x+1/2, y+1/2, -z+1/2'
'-x, -y, -z'
'x-1/2, -y-1/2, z-1/2'

loop_
_atom_site_label
_atom_site_type_symbol
_atom_site_fract_x
_atom_site_fract_y
_atom_site_fract_z
_atom_site_U_iso_or_equiv
_atom_site_adp_type
_atom_site_occupancy
_atom_site_symmetry_multiplicity
_atom_site_Wyckoff_symbol
_atom_site_calc_flag
_atom_site_refinement_flags
_atom_site_disorder_assembly
_atom_site_disorder_group
Hg1 Hg 0.227470(9) 0.024243(7) 0.149567(9) 0.01413(5) Uani 1 4 e d . . .
N1 N 0.3722(2) 0.08197(16) 0.0520(2) 0.0137(4) Uani 1 4 e d . . .
N2 N 0.4257(2) -0.00642(17) 0.2462(2) 0.0139(5) Uani 1 4 e d . . .
C1 C 0.3396(3) 0.12768(18) -0.0444(2) 0.0135(5) Uani 1 4 e d . . .
C2 C 0.2151(3) 0.1321(2) -0.0938(3) 0.0164(5) Uani 1 4 e d . . .
H2A H 0.1569 0.1039 -0.0609 0.020 Uiso 1 4 e calc R . .
C3 C 0.1807(3) 0.1780(2) -0.1903(3) 0.0196(6) Uani 1 4 e d . . .
H3A H 0.0989 0.1813 -0.2220 0.024 Uiso 1 4 e calc R . .
C4 C 0.2686(3) 0.2204(2) -0.2419(3) 0.0208(6) Uani 1 4 e d . . .
H4A H 0.2440 0.2509 -0.3074 0.025 Uiso 1 4 e calc R . .
C5 C 0.3895(3) 0.2169(2) -0.1961(3) 0.0187(6) Uani 1 4 e d . . .
H5A H 0.4465 0.2447 -0.2308 0.022 Uiso 1 4 e calc R . .
C6 C 0.4276(3) 0.17096(19) -0.0958(3) 0.0155(5) Uani 1 4 e d . . .
C7 C 0.5504(3) 0.1655(2) -0.0432(3) 0.0171(6) Uani 1 4 e d . . .
H7A H 0.6107 0.1926 -0.0744 0.020 Uiso 1 4 e calc R . .
C8 C 0.5804(3) 0.1203(2) 0.0539(3) 0.0169(6) Uani 1 4 e d . . .
H8A H 0.6611 0.1167 0.0889 0.020 Uiso 1 4 e calc R . .
C9 C 0.4877(3) 0.07900(18) 0.1008(2) 0.0131(5) Uani 1 4 e d . . .
C10 C 0.5180(3) 0.02971(18) 0.2074(3) 0.0137(5) Uani 1 4 e d . . .
C11 C 0.6394(3) 0.0214(2) 0.2637(3) 0.0180(6) Uani 1 4 e d . . .
H11A H 0.7025 0.0487 0.2365 0.022 Uiso 1 4 e calc R . .
C12 C 0.6628(3) -0.0268(2) 0.3581(3) 0.0195(6) Uani 1 4 e d . . .
H12A H 0.7423 -0.0327 0.3954 0.023 Uiso 1 4 e calc R . .
C13 C 0.5670(3) -0.0683(2) 0.4001(3) 0.0183(6) Uani 1 4 e d . . .
C14 C 0.5850(3) -0.1219(2) 0.4959(3) 0.0217(6) Uani 1 4 e d . . .
H14A H 0.6632 -0.1310 0.5350 0.026 Uiso 1 4 e calc R . .
C15 C 0.4885(3) -0.1603(2) 0.5311(3) 0.0227(6) Uani 1 4 e d . . .
H15A H 0.5013 -0.1956 0.5937 0.027 Uiso 1 4 e calc R . .
C16 C 0.3683(3) -0.1467(2) 0.4728(3) 0.0218(6) Uani 1 4 e d . . .
H16A H 0.3030 -0.1728 0.4977 0.026 Uiso 1 4 e calc R . .
C17 C 0.3482(3) -0.0950(2) 0.3793(3) 0.0180(6) Uani 1 4 e d . . .
H17A H 0.2695 -0.0862 0.3416 0.022 Uiso 1 4 e calc R . .
C18 C 0.4471(3) -0.05542(19) 0.3409(3) 0.0148(5) Uani 1 4 e d . . .
S1L S 0.17380(8) 0.16431(5) 0.23122(8) 0.02273(17) Uani 1 4 e d . . .
N1L N 0.3866(3) 0.25788(19) 0.2058(3) 0.0223(6) Uani 1 4 e d . . .
C1L C 0.3008(3) 0.2186(2) 0.2166(3) 0.0169(5) Uani 1 4 e d . . .
S2L S 0.11640(8) -0.10925(5) 0.08395(7) 0.02050(15) Uani 1 4 e d . . .
N2L N 0.1060(3) -0.0871(2) -0.1453(3) 0.0263(6) Uani 1 4 e d . . .
C2L C 0.1103(3) -0.0939(2) -0.0516(3) 0.0173(6) Uani 1 4 e d . . .
C1S C 0.0252(3) -0.0861(2) -0.5289(3) 0.0254(7) Uiso 1 4 e d . . .
H1SA H 0.0420 -0.1436 -0.5480 0.030 Uiso 1 4 e calc R . .
C2S C 0.0203(3) -0.0653(2) -0.4198(3) 0.0249(7) Uiso 1 4 e d . . .
H2SA H 0.0339 -0.1090 -0.3662 0.030 Uiso 1 4 e calc R . .
C3S C -0.0048(4) 0.0206(2) -0.3910(3) 0.0237(7) Uiso 1 4 e d . . .
H3SA H -0.0080 0.0343 -0.3182 0.028 Uiso 1 4 e calc R . .

loop_
_atom_site_aniso_label
_atom_site_aniso_U_11
_atom_site_aniso_U_22
_atom_site_aniso_U_33
_atom_site_aniso_U_23
_atom_site_aniso_U_13
_atom_site_aniso_U_12
Hg1 0.01092(7) 0.01194(7) 0.01906(7) 0.00058(3) 0.00139(4) -0.00211(3)
N1 0.0115(11) 0.0107(10) 0.0193(12) -0.0017(9) 0.0037(9) 0.0004(9)
N2 0.0127(12) 0.0094(10) 0.0187(12) -0.0012(9) 0.0010(9) 0.0004(9)
C1 0.0124(13) 0.0089(11) 0.0191(13) -0.0017(10) 0.0023(10) -0.0007(9)
C2 0.0121(13) 0.0138(12) 0.0229(14) 0.0000(11) 0.0023(11) 0.0004(10)
C3 0.0175(14) 0.0162(13) 0.0243(15) 0.0013(11) 0.0018(12) 0.0036(11)
C4 0.0262(16) 0.0125(13) 0.0236(15) 0.0042(11) 0.0046(12) 0.0019(12)
C5 0.0211(15) 0.0123(12) 0.0240(15) 0.0009(11) 0.0073(12) -0.0017(11)
C6 0.0156(13) 0.0093(12) 0.0217(14) -0.0025(10) 0.0037(11) -0.0018(10)
C7 0.0123(13) 0.0137(13) 0.0262(15) -0.0030(11) 0.0061(11) -0.0040(10)
C8 0.0106(13) 0.0148(13) 0.0256(15) -0.0029(11) 0.0036(11) -0.0008(10)
C9 0.0111(12) 0.0088(11) 0.0192(13) -0.0044(10) 0.0019(10) 0.0007(9)
C10 0.0111(13) 0.0102(12) 0.0192(14) -0.0035(10) 0.0012(11) 0.0009(9)
C11 0.0100(14) 0.0191(14) 0.0238(16) -0.0027(11) 0.0002(12) 0.0003(10)
C12 0.0144(15) 0.0236(16) 0.0183(15) -0.0046(11) -0.0026(12) 0.0035(11)
C13 0.0166(14) 0.0152(13) 0.0215(14) -0.0025(11) -0.0007(11) 0.0043(11)
C14 0.0214(16) 0.0170(14) 0.0244(15) -0.0005(12) -0.0021(12) 0.0068(12)
C15 0.0310(18) 0.0137(13) 0.0206(15) 0.0015(11) -0.0027(13) 0.0016(12)
C16 0.0270(17) 0.0134(13) 0.0241(15) 0.0013(11) 0.0024(13) -0.0043(12)
C17 0.0157(14) 0.0127(12) 0.0240(15) 0.0004(11) -0.0012(11) -0.0034(10)
C18 0.0156(14) 0.0095(12) 0.0185(13) -0.0014(10) 0.0004(11) 0.0016(10)
S1L 0.0164(4) 0.0157(3) 0.0387(5) -0.0041(3) 0.0121(3) 0.0000(3)
N1L 0.0203(13) 0.0185(13) 0.0267(14) -0.0034(11) 0.0007(11) -0.0031(10)
C1L 0.0156(14) 0.0140(13) 0.0206(14) -0.0022(11) 0.0023(11) 0.0035(10)
S2L 0.0197(4) 0.0172(3) 0.0244(4) 0.0005(3) 0.0035(3) -0.0081(3)
N2L 0.0218(14) 0.0306(16) 0.0261(15) -0.0036(12) 0.0031(11) -0.0047(12)
C2L 0.0099(12) 0.0149(13) 0.0264(15) -0.0028(11) 0.0011(11) -0.0019(10)

loop_
_geom_bond_atom_site_label_1
_geom_bond_atom_site_label_2
_geom_bond_distance
_geom_bond_site_symmetry_2
_geom_bond_publ_flag
Hg1 N1 2.353(3) . ?
Hg1 N2 2.369(3) . ?
Hg1 S2L 2.4340(11) . ?
Hg1 S1L 2.4677(12) . ?
N1 C9 1.325(4) . ?
N1 C1 1.369(4) . ?
N2 C10 1.331(4) . ?
N2 C18 1.370(4) . ?
C1 C2 1.419(4) . ?
C1 C6 1.423(4) . ?
C2 C3 1.375(4) . ?
C3 C4 1.418(5) . ?
C4 C5 1.370(5) . ?
C5 C6 1.419(4) . ?
C6 C7 1.414(4) . ?
C7 C8 1.369(5) . ?
C8 C9 1.420(4) . ?
C9 C10 1.499(4) . ?
C10 C11 1.417(4) . ?
C11 C12 1.362(5) . ?
C12 C13 1.418(5) . ?
C13 C14 1.419(5) . ?
C13 C18 1.423(4) . ?
C14 C15 1.364(5) . ?
C15 C16 1.422(5) . ?
C16 C17 1.381(5) . ?
C17 C18 1.412(4) . ?
S1L C1L 1.679(3) . ?
N1L C1L 1.157(4) . ?
S2L C2L 1.679(4) . ?
N2L C2L 1.155(5) . ?
C1S C3S 1.390(5) 3_554 ?
C1S C2S 1.395(5) . ?
C2S C3S 1.390(5) . ?
C3S C1S 1.390(5) 3_554 ?
